data_7151230
loop_
_publ_author_name
'Roy, Gouriprasanna'
'Nethaji, Munirathinam'
'Mugesh, G.'

_publ_section_title
;
 Interaction of anti-thyroid drugs with iodine: the isolation of two
 unusual ionic compounds derived from Se-methimazole.
;
_journal_issue 15
_journal_name_full 'Organic &amp; biomolecular chemistry'
_journal_page_first 2883
_journal_page_last 2887
_journal_paper_doi 10.1039/b604060h
_journal_volume 4
_journal_year 2006
_chemical_formula_moiety 'C8 H12 I2 N4 Se2'
_chemical_formula_sum 'C8 H12 I2 N4 Se2'
_chemical_formula_weight 575.94
_chemical_name_systematic
;
?
;
_space_group_IT_number 2
_symmetry_cell_setting triclinic
_symmetry_space_group_name_Hall '-P 1'
_symmetry_space_group_name_H-M 'P -1'
_atom_sites_solution_hydrogens geom
_atom_sites_solution_primary direct
_atom_sites_solution_secondary difmap
_audit_creation_method SHELXL-97
_cell_angle_alpha 68.916(3)
_cell_angle_beta 82.135(3)
_cell_angle_gamma 78.816(3)
_cell_formula_units_Z 2
_cell_length_a 6.6979(14)
_cell_length_b 10.374(2)
_cell_length_c 12.158(3)
_cell_measurement_temperature 293(2)
_cell_measurement_theta_max 25.4
_cell_measurement_theta_min 1.8
_cell_volume 771.2(3)
_computing_cell_refinement 'Bruker SMART'
_computing_data_collection 'Bruker SMART'
_computing_data_reduction 'Bruker SAINT'
_computing_molecular_graphics 'Ortep-3 for Windows (Farrugia, 1997)'
_computing_publication_material 'WinGX publication routines (Farrugia, 1999)'
_computing_structure_refinement 'SHELXL-97 (Sheldrick, 1997)'
_computing_structure_solution 'SHELXL-97 (Sheldrick, 1997)'
_diffrn_ambient_temperature 293(2)
_diffrn_detector_area_resol_mean 0.3
_diffrn_measured_fraction_theta_full 0.996
_diffrn_measured_fraction_theta_max 0.996
_diffrn_measurement_device_type 'CCD area detector'
_diffrn_measurement_method 'phi and omega scans'
_diffrn_radiation_monochromator graphite
_diffrn_radiation_source 'fine-focus sealed tube'
_diffrn_radiation_type MoK\a
_diffrn_radiation_wavelength 0.71073
_diffrn_reflns_av_R_equivalents 0.0271
_diffrn_reflns_av_sigmaI/netI 0.0325
_diffrn_reflns_limit_h_max 8
_diffrn_reflns_limit_h_min -8
_diffrn_reflns_limit_k_max 12
_diffrn_reflns_limit_k_min -12
_diffrn_reflns_limit_l_max 14
_diffrn_reflns_limit_l_min -14
_diffrn_reflns_number 7591
_diffrn_reflns_theta_full 25.35
_diffrn_reflns_theta_max 25.35
_diffrn_reflns_theta_min 1.80
_exptl_absorpt_coefficient_mu 8.781
_exptl_absorpt_correction_T_max 0.3728
_exptl_absorpt_correction_T_min 0.1781
_exptl_absorpt_correction_type analytical
_exptl_absorpt_process_details empirical
_exptl_crystal_colour orange
_exptl_crystal_density_diffrn 2.480
_exptl_crystal_density_method 'not measured'
_exptl_crystal_description prism
_exptl_crystal_F_000 524
_exptl_crystal_size_max 0.30
_exptl_crystal_size_mid 0.14
_exptl_crystal_size_min 0.14
_refine_diff_density_max 0.720
_refine_diff_density_min -0.554
_refine_diff_density_rms 0.108
_refine_ls_extinction_method none
_refine_ls_goodness_of_fit_ref 1.029
_refine_ls_hydrogen_treatment riding
_refine_ls_matrix_type full
_refine_ls_number_parameters 147
_refine_ls_number_reflns 2810
_refine_ls_number_restraints 0
_refine_ls_restrained_S_all 1.029
_refine_ls_R_factor_all 0.0261
_refine_ls_R_factor_gt 0.0229
_refine_ls_shift/su_max 0.001
_refine_ls_shift/su_mean 0.000
_refine_ls_structure_factor_coef Fsqd
_refine_ls_weighting_details 'calc w=1/[\s^2^(Fo^2^)+(0.0285P)^2^+0.0000P] where P=(Fo^2^+2Fc^2^)/3'
_refine_ls_weighting_scheme calc
_refine_ls_wR_factor_gt 0.0564
_refine_ls_wR_factor_ref 0.0576
_reflns_number_gt 2548
_reflns_number_total 2810
_reflns_threshold_expression >2sigma(I)
_cod_data_source_file b604060h.txt
_cod_data_source_block compd7_m
_cod_depositor_comments
;
The following automatic conversions were performed:
'_exptl_absorpt_correction_type' value 'ANALYTICAL' changed to
'analytical' according to
'/home/saulius/struct/CIF-dictionaries/cif_core.dic' dictionary named
'cif_core.dic' version 2.4.1 from 2010-06-29.

Automatic conversion script
Id: cif_fix_enum 1527 2010-12-29 10:47:43Z saulius 
;
_cod_original_sg_symbol_H-M p-1
_cod_database_code 7151230

loop_
_symmetry_equiv_pos_as_xyz
'x, y, z'
'-x, -y, -z'

loop_
_atom_site_label
_atom_site_type_symbol
_atom_site_fract_x
_atom_site_fract_y
_atom_site_fract_z
_atom_site_U_iso_or_equiv
_atom_site_adp_type
_atom_site_occupancy
_atom_site_symmetry_multiplicity
_atom_site_calc_flag
_atom_site_refinement_flags
_atom_site_disorder_assembly
_atom_site_disorder_group
I1 I 0.25171(4) -0.21272(2) 0.00509(2) 0.04143(9) Uani 1 1 d . . .
I2 I 0.12076(4) -0.27400(2) 0.50821(2) 0.04100(9) Uani 1 1 d . . .
Se1 Se 0.77242(6) -0.12855(4) 0.17534(3) 0.03725(11) Uani 1 1 d . . .
Se2 Se 0.78399(6) -0.34817(4) 0.33273(3) 0.03822(11) Uani 1 1 d . . .
N11 N 0.3413(5) -0.0251(3) 0.1792(3) 0.0420(7) Uani 1 1 d . . .
H11 H 0.3215 -0.0642 0.1309 0.050 Uiso 1 1 calc R . .
N12 N 0.4864(5) 0.0353(3) 0.2951(3) 0.0375(7) Uani 1 1 d . . .
N21 N 0.4191(5) -0.4537(3) 0.3326(3) 0.0388(7) Uani 1 1 d . . .
H21 H 0.3566 -0.4216 0.3863 0.047 Uiso 1 1 calc R . .
N22 N 0.6446(4) -0.4960(3) 0.2020(2) 0.0357(7) Uani 1 1 d . . .
C1 C 0.5188(6) -0.0384(3) 0.2233(3) 0.0349(8) Uani 1 1 d . . .
C2 C 0.1976(6) 0.0587(4) 0.2218(4) 0.0529(11) Uani 1 1 d . . .
H2 H 0.0618 0.0855 0.2037 0.064 Uiso 1 1 calc R . .
C3 C 0.2883(6) 0.0964(4) 0.2956(4) 0.0477(10) Uani 1 1 d . . .
H3 H 0.2265 0.1535 0.3386 0.057 Uiso 1 1 calc R . .
C4 C 0.6439(7) 0.0576(4) 0.3559(4) 0.0545(11) Uani 1 1 d . . .
H4A H 0.7154 -0.0312 0.4018 0.082 Uiso 1 1 calc R . .
H4B H 0.5812 0.1085 0.4071 0.082 Uiso 1 1 calc R . .
H4C H 0.7382 0.1101 0.2986 0.082 Uiso 1 1 calc R . .
C5 C 0.6037(5) -0.4306(3) 0.2811(3) 0.0339(8) Uani 1 1 d . . .
C6 C 0.3442(6) -0.5359(4) 0.2874(3) 0.0441(9) Uani 1 1 d . . .
H6 H 0.2190 -0.5675 0.3092 0.053 Uiso 1 1 calc R . .
C7 C 0.4851(6) -0.5624(4) 0.2056(3) 0.0422(9) Uani 1 1 d . . .
H7 H 0.4761 -0.6159 0.1599 0.051 Uiso 1 1 calc R . .
C8 C 0.8298(7) -0.4956(5) 0.1233(4) 0.0642(13) Uani 1 1 d . . .
H8A H 0.8363 -0.4022 0.0694 0.096 Uiso 1 1 calc R . .
H8B H 0.8279 -0.5561 0.0795 0.096 Uiso 1 1 calc R . .
H8C H 0.9469 -0.5283 0.1691 0.096 Uiso 1 1 calc R . .

loop_
_atom_site_aniso_label
_atom_site_aniso_U_11
_atom_site_aniso_U_22
_atom_site_aniso_U_33
_atom_site_aniso_U_23
_atom_site_aniso_U_13
_atom_site_aniso_U_12
I1 0.04858(17) 0.03735(14) 0.03996(15) -0.01477(11) -0.00034(12) -0.00953(11)
I2 0.03945(16) 0.04231(14) 0.04309(16) -0.01918(11) -0.00015(11) -0.00389(11)
Se1 0.0320(2) 0.0370(2) 0.0450(2) -0.01935(16) 0.00530(16) -0.00609(15)
Se2 0.0363(2) 0.0383(2) 0.0430(2) -0.01706(16) -0.00256(17) -0.00698(16)
N11 0.0357(18) 0.0471(18) 0.0502(19) -0.0228(15) -0.0023(15) -0.0112(15)
N12 0.0385(18) 0.0355(15) 0.0391(17) -0.0144(13) 0.0023(14) -0.0077(13)
N21 0.0312(17) 0.0391(16) 0.0437(18) -0.0164(14) 0.0064(14) -0.0018(13)
N22 0.0345(17) 0.0379(15) 0.0356(16) -0.0148(13) 0.0032(13) -0.0079(13)
C1 0.035(2) 0.0335(17) 0.0361(19) -0.0108(15) 0.0024(16) -0.0102(15)
C2 0.032(2) 0.054(2) 0.072(3) -0.021(2) -0.001(2) -0.0064(18)
C3 0.038(2) 0.044(2) 0.059(3) -0.0221(19) 0.0110(19) -0.0041(18)
C4 0.052(3) 0.071(3) 0.053(3) -0.034(2) -0.009(2) -0.010(2)
C5 0.032(2) 0.0313(17) 0.0360(19) -0.0101(14) 0.0002(15) -0.0037(14)
C6 0.032(2) 0.041(2) 0.056(2) -0.0131(18) 0.0011(18) -0.0118(16)
C7 0.043(2) 0.0381(19) 0.052(2) -0.0205(17) -0.0025(19) -0.0132(17)
C8 0.053(3) 0.089(3) 0.070(3) -0.053(3) 0.032(2) -0.030(2)

loop_
_atom_type_symbol
_atom_type_description
_atom_type_scat_dispersion_real
_atom_type_scat_dispersion_imag
_atom_type_scat_source
C C 0.0033 0.0016 'International Tables Vol C Tables 4.2.6.8 and 6.1.1.4'
H H 0.0000 0.0000 'International Tables Vol C Tables 4.2.6.8 and 6.1.1.4'
N N 0.0061 0.0033 'International Tables Vol C Tables 4.2.6.8 and 6.1.1.4'
Se Se -0.0929 2.2259 'International Tables Vol C Tables 4.2.6.8 and 6.1.1.4'
I I -0.4742 1.8119 'International Tables Vol C Tables 4.2.6.8 and 6.1.1.4'

loop_
_geom_angle_atom_site_label_1
_geom_angle_atom_site_label_2
_geom_angle_atom_site_label_3
_geom_angle
_geom_angle_site_symmetry_1
_geom_angle_site_symmetry_3
_geom_angle_publ_flag
C1 Se1 Se2 98.32(10) . . ?
C5 Se2 Se1 99.92(10) . . ?
C1 N11 C2 109.7(3) . . ?
C1 N11 H11 125.1 . . ?
C2 N11 H11 125.1 . . ?
C1 N12 C3 109.4(3) . . ?
C1 N12 C4 125.2(3) . . ?
C3 N12 C4 125.2(3) . . ?
C5 N21 C6 109.7(3) . . ?
C5 N21 H21 125.1 . . ?
C6 N21 H21 125.1 . . ?
C5 N22 C7 109.3(3) . . ?
C5 N22 C8 125.4(3) . . ?
C7 N22 C8 125.3(3) . . ?
N12 C1 N11 107.0(3) . . ?
N12 C1 Se1 127.6(3) . . ?
N11 C1 Se1 125.0(3) . . ?
N11 C2 C3 106.9(4) . . ?
N11 C2 H2 126.6 . . ?
C3 C2 H2 126.6 . . ?
C2 C3 N12 107.1(3) . . ?
C2 C3 H3 126.5 . . ?
N12 C3 H3 126.5 . . ?
N12 C4 H4A 109.5 . . ?
N12 C4 H4B 109.5 . . ?
H4A C4 H4B 109.5 . . ?
N12 C4 H4C 109.5 . . ?
H4A C4 H4C 109.5 . . ?
H4B C4 H4C 109.5 . . ?
N21 C5 N22 106.8(3) . . ?
N21 C5 Se2 124.6(3) . . ?
N22 C5 Se2 127.8(3) . . ?
C7 C6 N21 107.0(3) . . ?
C7 C6 H6 126.5 . . ?
N21 C6 H6 126.5 . . ?
C6 C7 N22 107.1(3) . . ?
C6 C7 H7 126.4 . . ?
N22 C7 H7 126.4 . . ?
N22 C8 H8A 109.5 . . ?
N22 C8 H8B 109.5 . . ?
H8A C8 H8B 109.5 . . ?
N22 C8 H8C 109.5 . . ?
H8A C8 H8C 109.5 . . ?
H8B C8 H8C 109.5 . . ?

loop_
_geom_bond_atom_site_label_1
_geom_bond_atom_site_label_2
_geom_bond_distance
_geom_bond_site_symmetry_2
_geom_bond_publ_flag
Se1 C1 1.899(4) . ?
Se1 Se2 2.3862(6) . ?
Se2 C5 1.892(3) . ?
N11 C1 1.333(5) . ?
N11 C2 1.346(5) . ?
N11 H11 0.8600 . ?
N12 C1 1.326(4) . ?
N12 C3 1.355(5) . ?
N12 C4 1.463(5) . ?
N21 C5 1.332(4) . ?
N21 C6 1.363(5) . ?
N21 H21 0.8600 . ?
N22 C5 1.336(4) . ?
N22 C7 1.367(5) . ?
N22 C8 1.458(5) . ?
C2 C3 1.349(5) . ?
C2 H2 0.9300 . ?
C3 H3 0.9300 . ?
C4 H4A 0.9600 . ?
C4 H4B 0.9600 . ?
C4 H4C 0.9600 . ?
C6 C7 1.339(6) . ?
C6 H6 0.9300 . ?
C7 H7 0.9300 . ?
C8 H8A 0.9600 . ?
C8 H8B 0.9600 . ?
C8 H8C 0.9600 . ?

loop_
_geom_torsion_atom_site_label_1
_geom_torsion_atom_site_label_2
_geom_torsion_atom_site_label_3
_geom_torsion_atom_site_label_4
_geom_torsion
_geom_torsion_site_symmetry_1
_geom_torsion_site_symmetry_2
_geom_torsion_site_symmetry_3
_geom_torsion_site_symmetry_4
_geom_torsion_publ_flag
C1 Se1 Se2 C5 78.54(16) . . . . ?
C3 N12 C1 N11 -0.6(4) . . . . ?
C4 N12 C1 N11 -175.4(3) . . . . ?
C3 N12 C1 Se1 172.6(3) . . . . ?
C4 N12 C1 Se1 -2.3(5) . . . . ?
C2 N11 C1 N12 1.0(4) . . . . ?
C2 N11 C1 Se1 -172.4(3) . . . . ?
Se2 Se1 C1 N12 88.6(3) . . . . ?
Se2 Se1 C1 N11 -99.4(3) . . . . ?
C1 N11 C2 C3 -1.0(5) . . . . ?
N11 C2 C3 N12 0.6(4) . . . . ?
C1 N12 C3 C2 0.0(4) . . . . ?
C4 N12 C3 C2 174.8(4) . . . . ?
C6 N21 C5 N22 1.0(4) . . . . ?
C6 N21 C5 Se2 -169.3(2) . . . . ?
C7 N22 C5 N21 -1.0(4) . . . . ?
C8 N22 C5 N21 178.5(3) . . . . ?
C7 N22 C5 Se2 168.9(3) . . . . ?
C8 N22 C5 Se2 -11.5(5) . . . . ?
Se1 Se2 C5 N21 -110.1(3) . . . . ?
Se1 Se2 C5 N22 81.7(3) . . . . ?
C5 N21 C6 C7 -0.6(4) . . . . ?
N21 C6 C7 N22 0.0(4) . . . . ?
C5 N22 C7 C6 0.6(4) . . . . ?
C8 N22 C7 C6 -178.9(4) . . . . ?

loop_
_cod_related_entry_id
_cod_related_entry_database
_cod_related_entry_code
1 ChemSpider 17242717
